data_7023117
loop_
_publ_author_name
'Gurnani, Chitra'
'Hector, Andrew L.'
'Jager, Edward'
'Levason, William'
'Pugh, David'
'Reid, Gillian'

_publ_section_title
;
 Tin(II) fluoride vs. tin(II) chloride--a comparison of their coordination
 chemistry with neutral ligands.
;
_journal_issue 23
_journal_name_full 'Dalton transactions (Cambridge, England : 2003)'
_journal_page_first 8364
_journal_page_last 8374
_journal_paper_doi 10.1039/c3dt50743b
_journal_volume 42
_journal_year 2013
_chemical_formula_moiety 'C26 H26 P2, 2(Cl3 Sn)'
_chemical_formula_sum 'C26 H26 Cl6 P2 Sn2'
_chemical_formula_weight 850.49
_chemical_name_systematic
;
?
;
_space_group_IT_number 14
_symmetry_cell_setting monoclinic
_symmetry_Int_Tables_number 14
_symmetry_space_group_name_Hall '-P 2ybc'
_symmetry_space_group_name_H-M 'P 1 21/c 1'
_atom_sites_solution_hydrogens geom
_atom_sites_solution_primary direct
_atom_sites_solution_secondary difmap
_audit_creation_method SHELXL-97
_cell_angle_alpha 90.00
_cell_angle_beta 113.011(6)
_cell_angle_gamma 90.00
_cell_formula_units_Z 2
_cell_length_a 11.407(5)
_cell_length_b 16.501(6)
_cell_length_c 9.233(4)
_cell_measurement_reflns_used 5399
_cell_measurement_temperature 100(2)
_cell_measurement_theta_max 31.4
_cell_measurement_theta_min 2.3
_cell_volume 1599.6(11)
_computing_cell_refinement
;
CrystalClear-SM Expert 2.0 r11 (Rigaku, 2011)
;
_computing_data_collection
;
CrystalClear-SM Expert 2.0 r11 (Rigaku, 2011)
;
_computing_data_reduction
;
CrystalClear-SM Expert 2.0 r11 (Rigaku, 2011)
;
_computing_molecular_graphics 'ORTEP-3 (Farrugia, 1997)'
_computing_publication_material 'PLATON (Spek, 2003), WinGX (Farrugia, 1999) and enCIFer (Allen et al., 2004).'
_computing_structure_refinement 'SHELXL-97 (Sheldrick, 2008)'
_computing_structure_solution 'SHELXS-97 (Sheldrick, 1997)'
_diffrn_ambient_temperature 100(2)
_diffrn_detector CCD
_diffrn_detector_area_resol_mean 28.5714
_diffrn_measured_fraction_theta_full 0.994
_diffrn_measured_fraction_theta_max 0.994
_diffrn_measurement_device
;
AFC12 (Right): Kappa 3 circle
;
_diffrn_measurement_device_type
;
Rigaku Saturn724+ (2x2 bin mode)
;
_diffrn_measurement_method 'profile data from \w-scans'
_diffrn_measurement_specimen_support Mitegen
_diffrn_radiation_monochromator Confocal
_diffrn_radiation_type MoK\a
_diffrn_radiation_wavelength 0.71073
_diffrn_reflns_av_R_equivalents 0.0459
_diffrn_reflns_av_sigmaI/netI 0.0653
_diffrn_reflns_limit_h_max 13
_diffrn_reflns_limit_h_min -14
_diffrn_reflns_limit_k_max 21
_diffrn_reflns_limit_k_min -21
_diffrn_reflns_limit_l_max 11
_diffrn_reflns_limit_l_min -11
_diffrn_reflns_number 9358
_diffrn_reflns_theta_full 27.48
_diffrn_reflns_theta_max 27.48
_diffrn_reflns_theta_min 3.14
_diffrn_source 'Rotating Anode'
_diffrn_source_current 55.0
_diffrn_source_power 2.5
_diffrn_source_voltage 45.0
_exptl_absorpt_coefficient_mu 2.178
_exptl_absorpt_correction_T_max 0.9785
_exptl_absorpt_correction_T_min 0.8804
_exptl_absorpt_correction_type multi-scan
_exptl_absorpt_process_details 'CrystalClear-SM Expert 2.0 r11 (Rigaku, 2011)'
_exptl_crystal_colour colourless
_exptl_crystal_density_diffrn 1.766
_exptl_crystal_density_method 'not measured'
_exptl_crystal_description block
_exptl_crystal_F_000 828
_exptl_crystal_size_max 0.06
_exptl_crystal_size_mid 0.04
_exptl_crystal_size_min 0.01
_refine_diff_density_max 1.412
_refine_diff_density_min -0.755
_refine_diff_density_rms 0.149
_refine_ls_extinction_method none
_refine_ls_goodness_of_fit_ref 1.137
_refine_ls_hydrogen_treatment mixed
_refine_ls_matrix_type full
_refine_ls_number_parameters 167
_refine_ls_number_reflns 3635
_refine_ls_number_restraints 0
_refine_ls_restrained_S_all 1.137
_refine_ls_R_factor_all 0.0657
_refine_ls_R_factor_gt 0.0558
_refine_ls_shift/su_max 0.017
_refine_ls_shift/su_mean 0.002
_refine_ls_structure_factor_coef Fsqd
_refine_ls_weighting_details 'calc w=1/[\s^2^(Fo^2^)+(0.0055P)^2^+5.5879P] where P=(Fo^2^+2Fc^2^)/3'
_refine_ls_weighting_scheme calc
_refine_ls_wR_factor_gt 0.0822
_refine_ls_wR_factor_ref 0.0860
_reflns_number_gt 3238
_reflns_number_total 3635
_reflns_threshold_expression I>2\s(I)
_cod_data_source_file c3dt50743b.txt
_cod_data_source_block '[Ph2P(H)CH2CH2P(H)Ph2][SnCl3]2'
_cod_depositor_comments
;
The following automatic conversions were performed:

'_symmetry_cell_setting' value 'Monoclinic' changed to 'monoclinic'
according to /home/saulius/struct/CIF-dictionaries/cif_core.dic
dictionary named 'cif_core.dic' version 2.4.2 from 2011-04-26.

Automatic conversion script
Id: cif_fix_values 1891 2012-01-12 08:04:46Z andrius 
;
_cod_original_sg_symbol_H-M P21/c
_cod_database_code 7023117

loop_
_symmetry_equiv_pos_as_xyz
'x, y, z'
'-x, y+1/2, -z+1/2'
'-x, -y, -z'
'x, -y-1/2, z-1/2'

loop_
_atom_site_label
_atom_site_type_symbol
_atom_site_fract_x
_atom_site_fract_y
_atom_site_fract_z
_atom_site_U_iso_or_equiv
_atom_site_adp_type
_atom_site_occupancy
_atom_site_symmetry_multiplicity
_atom_site_calc_flag
_atom_site_refinement_flags
C1 C 0.7404(5) 0.4142(3) 0.8348(6) 0.0173(11) Uani 1 1 d .
C2 C 0.6364(5) 0.4471(3) 0.8559(6) 0.0213(12) Uani 1 1 d .
H2 H 0.6158 0.5028 0.8337 0.026 Uiso 1 1 calc R
C3 C 0.5627(5) 0.3988(3) 0.9091(6) 0.0240(12) Uani 1 1 d .
H3 H 0.4912 0.4210 0.9237 0.029 Uiso 1 1 calc R
C4 C 0.5935(5) 0.3177(4) 0.9412(7) 0.0285(13) Uani 1 1 d .
H4 H 0.5443 0.2847 0.9805 0.034 Uiso 1 1 calc R
C5 C 0.6955(5) 0.2843(3) 0.9165(7) 0.0277(13) Uani 1 1 d .
H5 H 0.7148 0.2284 0.9365 0.033 Uiso 1 1 calc R
C6 C 0.7691(5) 0.3323(3) 0.8629(7) 0.0242(12) Uani 1 1 d .
H6 H 0.8389 0.3095 0.8453 0.029 Uiso 1 1 calc R
C7 C 0.8423(5) 0.4510(3) 0.5904(6) 0.0183(11) Uani 1 1 d .
C8 C 0.9375(5) 0.4030(3) 0.5794(6) 0.0255(13) Uani 1 1 d .
H8 H 1.0063 0.3858 0.6721 0.031 Uiso 1 1 calc R
C9 C 0.9327(5) 0.3800(3) 0.4341(7) 0.0265(13) Uani 1 1 d .
H9 H 0.9988 0.3474 0.4269 0.032 Uiso 1 1 calc R
C10 C 0.8340(5) 0.4038(3) 0.3003(6) 0.0233(12) Uani 1 1 d .
H10 H 0.8309 0.3865 0.2007 0.028 Uiso 1 1 calc R
C11 C 0.7384(6) 0.4527(4) 0.3084(7) 0.0370(16) Uani 1 1 d .
H11 H 0.6708 0.4701 0.2149 0.044 Uiso 1 1 calc R
C12 C 0.7419(6) 0.4763(4) 0.4546(7) 0.0360(15) Uani 1 1 d .
H12 H 0.6763 0.5094 0.4616 0.043 Uiso 1 1 calc R
C13 C 0.9973(5) 0.4842(3) 0.9207(5) 0.0177(11) Uani 1 1 d .
H13A H 1.0348 0.4292 0.9353 0.021 Uiso 1 1 calc R
H13B H 1.0491 0.5199 0.8828 0.021 Uiso 1 1 calc R
P1 P 0.83766(12) 0.48032(8) 0.77494(16) 0.0177(3) Uani 1 1 d .
Cl1 Cl 0.40200(12) 0.35304(8) 0.37693(16) 0.0264(3) Uani 1 1 d .
Cl2 Cl 0.07159(12) 0.30493(8) 0.17171(16) 0.0228(3) Uani 1 1 d .
Cl3 Cl 0.26241(12) 0.35963(8) -0.04411(15) 0.0205(3) Uani 1 1 d .
Sn1 Sn 0.27709(3) 0.25519(2) 0.16522(4) 0.01898(10) Uani 1 1 d .
H1 H 0.785(5) 0.556(3) 0.746(7) 0.033(16) Uiso 1 1 d .

loop_
_atom_site_aniso_label
_atom_site_aniso_U_11
_atom_site_aniso_U_22
_atom_site_aniso_U_33
_atom_site_aniso_U_23
_atom_site_aniso_U_13
_atom_site_aniso_U_12
C1 0.017(2) 0.021(3) 0.012(2) 0.001(2) 0.003(2) -0.005(2)
C2 0.022(3) 0.021(3) 0.016(3) -0.002(2) 0.002(2) 0.000(2)
C3 0.016(2) 0.032(3) 0.025(3) -0.002(2) 0.010(2) -0.003(2)
C4 0.026(3) 0.030(3) 0.025(3) -0.005(3) 0.006(2) -0.013(3)
C5 0.034(3) 0.015(3) 0.032(3) -0.001(2) 0.010(3) -0.004(2)
C6 0.021(3) 0.023(3) 0.028(3) -0.002(2) 0.009(2) 0.004(2)
C7 0.017(2) 0.023(3) 0.016(3) 0.000(2) 0.008(2) -0.005(2)
C8 0.027(3) 0.028(3) 0.018(3) -0.001(2) 0.005(2) 0.004(2)
C9 0.023(3) 0.031(3) 0.028(3) -0.001(3) 0.012(2) 0.004(2)
C10 0.034(3) 0.025(3) 0.016(3) -0.001(2) 0.015(2) -0.006(2)
C11 0.039(4) 0.051(4) 0.015(3) 0.003(3) 0.003(3) 0.015(3)
C12 0.037(3) 0.040(4) 0.026(3) 0.002(3) 0.007(3) 0.020(3)
C13 0.018(2) 0.022(3) 0.016(3) 0.001(2) 0.010(2) 0.002(2)
P1 0.0184(7) 0.0167(7) 0.0174(7) 0.0005(5) 0.0063(5) 0.0009(5)
Cl1 0.0260(7) 0.0217(7) 0.0259(7) -0.0007(6) 0.0038(6) 0.0054(6)
Cl2 0.0217(6) 0.0207(7) 0.0297(7) 0.0025(6) 0.0141(6) 0.0018(5)
Cl3 0.0232(6) 0.0202(6) 0.0222(6) 0.0004(5) 0.0133(5) -0.0002(5)
Sn1 0.02203(18) 0.01530(18) 0.02166(18) 0.00058(15) 0.01076(14) 0.00389(15)

loop_
_atom_type_symbol
_atom_type_description
_atom_type_scat_dispersion_real
_atom_type_scat_dispersion_imag
_atom_type_scat_source
C C 0.0033 0.0016 'International Tables Vol C Tables 4.2.6.8 and 6.1.1.4'
H H 0.0000 0.0000 'International Tables Vol C Tables 4.2.6.8 and 6.1.1.4'
P P 0.1023 0.0942 'International Tables Vol C Tables 4.2.6.8 and 6.1.1.4'
Cl Cl 0.1484 0.1585 'International Tables Vol C Tables 4.2.6.8 and 6.1.1.4'
Sn Sn -0.6537 1.4246 'International Tables Vol C Tables 4.2.6.8 and 6.1.1.4'

loop_
_geom_angle_atom_site_label_1
_geom_angle_atom_site_label_2
_geom_angle_atom_site_label_3
_geom_angle
_geom_angle_site_symmetry_1
C2 C1 C6 120.4(5) .
C2 C1 P1 118.2(4) .
C6 C1 P1 121.4(4) .
C3 C2 C1 119.8(5) .
C3 C2 H2 120.1 .
C1 C2 H2 120.1 .
C2 C3 C4 119.7(5) .
C2 C3 H3 120.2 .
C4 C3 H3 120.2 .
C5 C4 C3 120.6(5) .
C5 C4 H4 119.7 .
C3 C4 H4 119.7 .
C6 C5 C4 120.0(5) .
C6 C5 H5 120.0 .
C4 C5 H5 120.0 .
C5 C6 C1 119.5(5) .
C5 C6 H6 120.2 .
C1 C6 H6 120.2 .
C8 C7 C12 120.0(5) .
C8 C7 P1 122.8(4) .
C12 C7 P1 117.2(4) .
C9 C8 C7 119.9(5) .
C9 C8 H8 120.1 .
C7 C8 H8 120.1 .
C10 C9 C8 120.6(5) .
C10 C9 H9 119.7 .
C8 C9 H9 119.7 .
C9 C10 C11 120.5(5) .
C9 C10 H10 119.7 .
C11 C10 H10 119.7 .
C10 C11 C12 119.5(5) .
C10 C11 H11 120.3 .
C12 C11 H11 120.3 .
C11 C12 C7 119.5(5) .
C11 C12 H12 120.2 .
C7 C12 H12 120.2 .
C13 C13 P1 112.3(4) 3_767
C13 C13 H13A 109.2 3_767
P1 C13 H13A 109.2 .
C13 C13 H13B 109.2 3_767
P1 C13 H13B 109.2 .
H13A C13 H13B 107.9 .
C1 P1 C7 112.4(2) .
C1 P1 C13 111.1(2) .
C7 P1 C13 108.9(2) .
C1 P1 H1 110(2) .
C7 P1 H1 104(2) .
C13 P1 H1 111(2) .
Cl1 Sn1 Cl2 91.28(5) .
Cl1 Sn1 Cl3 90.27(5) .
Cl2 Sn1 Cl3 90.68(4) .

loop_
_geom_bond_atom_site_label_1
_geom_bond_atom_site_label_2
_geom_bond_distance
_geom_bond_site_symmetry_2
C1 C2 1.386(7) .
C1 C6 1.391(7) .
C1 P1 1.791(5) .
C2 C3 1.382(7) .
C2 H2 0.9500 .
C3 C4 1.386(8) .
C3 H3 0.9500 .
C4 C5 1.385(8) .
C4 H4 0.9500 .
C5 C6 1.379(8) .
C5 H5 0.9500 .
C6 H6 0.9500 .
C7 C8 1.380(7) .
C7 C12 1.391(7) .
C7 P1 1.792(5) .
C8 C9 1.374(7) .
C8 H8 0.9500 .
C9 C10 1.364(7) .
C9 H9 0.9500 .
C10 C11 1.382(8) .
C10 H10 0.9500 .
C11 C12 1.389(8) .
C11 H11 0.9500 .
C12 H12 0.9500 .
C13 C13 1.534(9) 3_767
C13 P1 1.793(5) .
C13 H13A 0.9900 .
C13 H13B 0.9900 .
P1 H1 1.37(5) .
Cl1 Sn1 2.5061(15) .
Cl2 Sn1 2.5064(16) .
Cl3 Sn1 2.5457(15) .

loop_
_geom_torsion_atom_site_label_1
_geom_torsion_atom_site_label_2
_geom_torsion_atom_site_label_3
_geom_torsion_atom_site_label_4
_geom_torsion
_geom_torsion_site_symmetry_1
C6 C1 C2 C3 1.8(8) .
P1 C1 C2 C3 -177.0(4) .
C1 C2 C3 C4 0.0(8) .
C2 C3 C4 C5 -1.7(8) .
C3 C4 C5 C6 1.5(9) .
C4 C5 C6 C1 0.3(8) .
C2 C1 C6 C5 -1.9(8) .
P1 C1 C6 C5 176.7(4) .
C12 C7 C8 C9 -0.2(9) .
P1 C7 C8 C9 177.4(4) .
C7 C8 C9 C10 -0.5(9) .
C8 C9 C10 C11 1.3(9) .
C9 C10 C11 C12 -1.4(10) .
C10 C11 C12 C7 0.6(10) .
C8 C7 C12 C11 0.2(9) .
P1 C7 C12 C11 -177.6(5) .
C2 C1 P1 C7 -119.7(4) .
C6 C1 P1 C7 61.6(5) .
C2 C1 P1 C13 117.9(4) .
C6 C1 P1 C13 -60.8(5) .
C8 C7 P1 C1 -94.9(5) .
C12 C7 P1 C1 82.8(5) .
C8 C7 P1 C13 28.6(5) .
C12 C7 P1 C13 -153.7(4) .
C13 C13 P1 C1 -60.5(6) 3_767
C13 C13 P1 C7 175.2(5) 3_767
